data_4500085
loop_
_publ_author_name
'Morse, Graham E.'
'Castrucci, Jeffery S.'
'Helander, Michael G.'
'Lu, Zheng-Hong'
'Bender, Timothy P.'

_publ_section_title
;
 Phthalimido-boronsubphthalocyanines: new derivatives of
 boronsubphthalocyanine with bipolar electrochemistry and functionality in
 OLEDs.
;
_journal_issue 9
_journal_name_full 'ACS applied materials &amp; interfaces'
_journal_page_first 3538
_journal_page_last 3544
_journal_paper_doi 10.1021/am200758w
_journal_volume 3
_journal_year 2011
_chemical_formula_moiety 'C32 H16 B N7 O2, C H Cl3'
_chemical_formula_sum 'C33 H17 B Cl3 N7 O2'
_chemical_formula_weight 660.70
_chemical_name_systematic
; 
 ? 
;
_space_group_IT_number 14
_symmetry_cell_setting monoclinic
_symmetry_space_group_name_Hall '-P 2ybc'
_symmetry_space_group_name_H-M 'P 1 21/c 1'
_atom_sites_solution_hydrogens geom
_atom_sites_solution_primary direct
_atom_sites_solution_secondary difmap
_audit_creation_method SHELXL-97
_cell_angle_alpha 90.00
_cell_angle_beta 100.815(2)
_cell_angle_gamma 90.00
_cell_formula_units_Z 4
_cell_length_a 17.3250(6)
_cell_length_b 8.1470(3)
_cell_length_c 20.9925(7)
_cell_measurement_reflns_used 18642
_cell_measurement_temperature 150(1)
_cell_measurement_theta_max 27.5
_cell_measurement_theta_min 2.6
_cell_volume 2910.39(18)
_computing_cell_refinement 'Denzo-SMN (Otwinowski & Minor, 1997)'
_computing_data_collection 'Collect (Nonius B.V., 1997-2002)'
_computing_data_reduction Denzo-SMN
_computing_molecular_graphics 'PLATON (Spek, 2009)'
_computing_publication_material 'SHELXTL V6.1'
_computing_structure_refinement 'SHELXTL V6.1 (Sheldrick, 2008)'
_computing_structure_solution 'SIR-92 (Altomare et al., 1994)'
_diffrn_ambient_temperature 150(1)
_diffrn_detector_area_resol_mean 9
_diffrn_measured_fraction_theta_full 0.962
_diffrn_measured_fraction_theta_max 0.962
_diffrn_measurement_device_type 'Nonius KappaCCD'
_diffrn_measurement_method '\f scans and \w scans with \k offsets'
_diffrn_radiation_monochromator graphite
_diffrn_radiation_source 'fine-focus sealed tube'
_diffrn_radiation_type MoK\a
_diffrn_radiation_wavelength 0.71073
_diffrn_reflns_av_R_equivalents 0.0414
_diffrn_reflns_av_sigmaI/netI 0.0584
_diffrn_reflns_limit_h_max 20
_diffrn_reflns_limit_h_min -20
_diffrn_reflns_limit_k_max 9
_diffrn_reflns_limit_k_min -9
_diffrn_reflns_limit_l_max 24
_diffrn_reflns_limit_l_min -19
_diffrn_reflns_number 11700
_diffrn_reflns_theta_full 25.00
_diffrn_reflns_theta_max 25.00
_diffrn_reflns_theta_min 2.69
_exptl_absorpt_coefficient_mu 0.362
_exptl_absorpt_correction_T_max 0.976
_exptl_absorpt_correction_T_min 0.908
_exptl_absorpt_correction_type multi-scan
_exptl_absorpt_process_details
;
multi-scan from symmetry-related measurements 
 Sortav (Blessing 1995)
;
_exptl_crystal_colour purple
_exptl_crystal_density_diffrn 1.508
_exptl_crystal_density_method 'not measured'
_exptl_crystal_description block
_exptl_crystal_F_000 1344
_exptl_crystal_size_max 0.18
_exptl_crystal_size_mid 0.18
_exptl_crystal_size_min 0.13
_refine_diff_density_max 0.406
_refine_diff_density_min -0.541
_refine_diff_density_rms 0.065
_refine_ls_extinction_method none
_refine_ls_goodness_of_fit_ref 1.031
_refine_ls_hydrogen_treatment constr
_refine_ls_matrix_type full
_refine_ls_number_parameters 415
_refine_ls_number_reflns 4941
_refine_ls_number_restraints 0
_refine_ls_restrained_S_all 1.031
_refine_ls_R_factor_all 0.0970
_refine_ls_R_factor_gt 0.0574
_refine_ls_shift/su_max 0.001
_refine_ls_shift/su_mean 0.000
_refine_ls_structure_factor_coef Fsqd
_refine_ls_weighting_details 'calc w=1/[\s^2^(Fo^2^)+(0.0898P)^2^+1.8814P] where P=(Fo^2^+2Fc^2^)/3'
_refine_ls_weighting_scheme calc
_refine_ls_wR_factor_gt 0.1458
_refine_ls_wR_factor_ref 0.1744
_reflns_number_gt 3254
_reflns_number_total 4941
_reflns_threshold_expression I>2\s(I)
_cod_data_source_file am200758w_si_003.cif
_cod_data_source_block Compound_2_PhthBsubPc_vapour_diff
_cod_depositor_comments
;
The following automatic conversions were performed:

'_symmetry_cell_setting' value 'Monoclinic' changed to 'monoclinic'
according to /home/saulius/struct/CIF-dictionaries/cif_core.dic
dictionary named 'cif_core.dic' version 2.4.1 from 2010-06-29.

Automatic conversion script
Id: cif_fix_values 1715 2011-07-08 13:25:40Z adriana 
;
_cod_original_sg_symbol_H-M 'P 21/c'
_cod_database_code 4500085

loop_
_symmetry_equiv_pos_as_xyz
'x, y, z'
'-x, y+1/2, -z+1/2'
'-x, -y, -z'
'x, -y-1/2, z-1/2'

loop_
_atom_site_label
_atom_site_type_symbol
_atom_site_fract_x
_atom_site_fract_y
_atom_site_fract_z
_atom_site_U_iso_or_equiv
_atom_site_adp_type
_atom_site_occupancy
_atom_site_symmetry_multiplicity
_atom_site_calc_flag
_atom_site_refinement_flags
O1 O 0.33326(15) 0.1260(3) 0.86460(12) 0.0487(7) Uani 1 1 d .
O2 O 0.33882(14) -0.1192(3) 1.06151(12) 0.0420(6) Uani 1 1 d .
N1 N 0.24889(15) 0.2095(3) 1.03724(12) 0.0307(7) Uani 1 1 d .
N2 N 0.25038(15) 0.4654(4) 0.98173(13) 0.0331(7) Uani 1 1 d .
N3 N 0.20497(15) 0.2218(3) 0.92349(12) 0.0304(7) Uani 1 1 d .
N4 N 0.10555(16) 0.0379(3) 0.87379(13) 0.0329(7) Uani 1 1 d .
N5 N 0.17421(15) -0.0074(3) 0.98205(12) 0.0300(6) Uani 1 1 d .
N6 N 0.18530(16) 0.0176(3) 1.09667(13) 0.0339(7) Uani 1 1 d .
N7 N 0.31487(15) 0.0217(3) 0.96422(13) 0.0304(7) Uani 1 1 d .
C1 C 0.22720(19) 0.1559(4) 1.09321(15) 0.0318(8) Uani 1 1 d .
C2 C 0.23905(19) 0.2931(4) 1.13817(16) 0.0335(8) Uani 1 1 d .
C3 C 0.2256(2) 0.3105(5) 1.20088(16) 0.0408(9) Uani 1 1 d .
H3A H 0.2118 0.2184 1.2242 0.049 Uiso 1 1 calc R
C4 C 0.2326(2) 0.4647(5) 1.22876(18) 0.0479(10) Uani 1 1 d .
H4A H 0.2243 0.4789 1.2719 0.058 Uiso 1 1 calc R
C5 C 0.2521(2) 0.6003(5) 1.19367(19) 0.0489(10) Uani 1 1 d .
H5A H 0.2568 0.7052 1.2138 0.059 Uiso 1 1 calc R
C6 C 0.2644(2) 0.5860(5) 1.13108(17) 0.0410(9) Uani 1 1 d .
H6A H 0.2766 0.6793 1.1077 0.049 Uiso 1 1 calc R
C7 C 0.25854(19) 0.4308(4) 1.10309(16) 0.0336(8) Uani 1 1 d .
C8 C 0.25905(18) 0.3757(4) 1.03692(16) 0.0311(8) Uani 1 1 d .
C9 C 0.21908(19) 0.3868(4) 0.92650(16) 0.0315(8) Uani 1 1 d .
C10 C 0.17556(19) 0.4533(4) 0.86565(16) 0.0325(8) Uani 1 1 d .
C11 C 0.1676(2) 0.6123(5) 0.84083(17) 0.0399(9) Uani 1 1 d .
H11A H 0.1968 0.7005 0.8632 0.048 Uiso 1 1 calc R
C12 C 0.1167(2) 0.6383(5) 0.78340(17) 0.0426(9) Uani 1 1 d .
H12A H 0.1115 0.7456 0.7654 0.051 Uiso 1 1 calc R
C13 C 0.0724(2) 0.5108(5) 0.75083(18) 0.0445(10) Uani 1 1 d .
H13A H 0.0378 0.5330 0.7110 0.053 Uiso 1 1 calc R
C14 C 0.0774(2) 0.3528(5) 0.77505(16) 0.0379(9) Uani 1 1 d .
H14A H 0.0458 0.2672 0.7532 0.045 Uiso 1 1 calc R
C15 C 0.13059(19) 0.3227(4) 0.83295(16) 0.0326(8) Uani 1 1 d .
C16 C 0.14714(19) 0.1779(4) 0.87316(15) 0.0311(8) Uani 1 1 d .
C17 C 0.11556(19) -0.0443(4) 0.93008(16) 0.0316(8) Uani 1 1 d .
C18 C 0.0615(2) -0.1526(4) 0.95503(17) 0.0339(8) Uani 1 1 d .
C19 C -0.0077(2) -0.2299(4) 0.92543(18) 0.0399(9) Uani 1 1 d .
H19A H -0.0256 -0.2244 0.8798 0.048 Uiso 1 1 calc R
C20 C -0.0495(2) -0.3152(4) 0.9649(2) 0.0432(9) Uani 1 1 d .
H20A H -0.0962 -0.3707 0.9456 0.052 Uiso 1 1 calc R
C21 C -0.0254(2) -0.3225(4) 1.0320(2) 0.0429(9) Uani 1 1 d .
H21A H -0.0557 -0.3831 1.0572 0.052 Uiso 1 1 calc R
C22 C 0.0420(2) -0.2429(4) 1.06258(18) 0.0381(9) Uani 1 1 d .
H22A H 0.0576 -0.2451 1.1084 0.046 Uiso 1 1 calc R
C23 C 0.08614(19) -0.1593(4) 1.02387(17) 0.0327(8) Uani 1 1 d .
C24 C 0.15533(19) -0.0557(4) 1.03989(16) 0.0314(8) Uani 1 1 d .
C25 C 0.3532(2) 0.0362(4) 0.91139(17) 0.0356(8) Uani 1 1 d .
C26 C 0.4227(2) -0.0763(4) 0.92315(16) 0.0355(8) Uani 1 1 d .
C27 C 0.4797(2) -0.1060(5) 0.88649(19) 0.0432(9) Uani 1 1 d .
H27A H 0.4788 -0.0526 0.8461 0.052 Uiso 1 1 calc R
C28 C 0.5383(2) -0.2175(5) 0.91144(19) 0.0469(10) Uani 1 1 d .
H28A H 0.5786 -0.2407 0.8877 0.056 Uiso 1 1 calc R
C29 C 0.5392(2) -0.2957(5) 0.9703(2) 0.0460(10) Uani 1 1 d .
H29A H 0.5794 -0.3731 0.9856 0.055 Uiso 1 1 calc R
C30 C 0.4820(2) -0.2625(5) 1.00732(19) 0.0428(9) Uani 1 1 d .
H30A H 0.4832 -0.3137 1.0481 0.051 Uiso 1 1 calc R
C31 C 0.42368(19) -0.1522(4) 0.98231(17) 0.0340(8) Uani 1 1 d .
C32 C 0.35642(19) -0.0884(4) 1.00982(17) 0.0337(8) Uani 1 1 d .
B1 B 0.2394(2) 0.1063(5) 0.97663(18) 0.0309(9) Uani 1 1 d .
Cl1 Cl 0.50389(9) 0.3696(3) 0.80506(7) 0.1114(7) Uani 1 1 d .
Cl2 Cl 0.37749(7) 0.51980(16) 0.85505(6) 0.0719(4) Uani 1 1 d .
Cl3 Cl 0.37356(7) 0.50920(14) 0.71633(6) 0.0652(4) Uani 1 1 d .
C1S C 0.4020(3) 0.4073(6) 0.7910(2) 0.0593(12) Uani 1 1 d .
H1SA H 0.3741 0.2995 0.7885 0.071 Uiso 1 1 calc R

loop_
_atom_site_aniso_label
_atom_site_aniso_U_11
_atom_site_aniso_U_22
_atom_site_aniso_U_33
_atom_site_aniso_U_23
_atom_site_aniso_U_13
_atom_site_aniso_U_12
O1 0.0480(16) 0.0643(18) 0.0355(15) 0.0129(13) 0.0123(12) 0.0120(14)
O2 0.0396(14) 0.0498(16) 0.0373(15) 0.0076(12) 0.0095(12) 0.0025(13)
N1 0.0254(14) 0.0385(17) 0.0282(15) 0.0027(13) 0.0050(12) 0.0009(13)
N2 0.0260(14) 0.0432(17) 0.0296(16) 0.0028(13) 0.0038(12) -0.0046(13)
N3 0.0249(14) 0.0372(17) 0.0288(15) 0.0023(13) 0.0046(12) 0.0007(13)
N4 0.0307(15) 0.0352(16) 0.0323(16) -0.0018(13) 0.0045(12) 0.0018(13)
N5 0.0275(14) 0.0358(16) 0.0260(15) 0.0004(12) 0.0029(12) 0.0026(13)
N6 0.0305(15) 0.0398(17) 0.0317(16) 0.0041(13) 0.0065(13) 0.0029(14)
N7 0.0259(14) 0.0387(16) 0.0266(15) 0.0044(13) 0.0048(12) 0.0014(13)
C1 0.0247(17) 0.041(2) 0.0292(18) 0.0038(16) 0.0033(14) 0.0046(16)
C2 0.0268(17) 0.041(2) 0.0309(19) 0.0017(16) 0.0023(14) 0.0020(16)
C3 0.042(2) 0.051(2) 0.0298(19) 0.0034(17) 0.0080(16) -0.0012(18)
C4 0.054(2) 0.060(3) 0.030(2) -0.0056(19) 0.0114(18) -0.004(2)
C5 0.055(2) 0.049(2) 0.043(2) -0.0125(19) 0.0092(19) -0.006(2)
C6 0.040(2) 0.045(2) 0.038(2) -0.0029(17) 0.0062(17) -0.0052(18)
C7 0.0255(17) 0.045(2) 0.0293(19) -0.0022(16) 0.0013(14) -0.0029(16)
C8 0.0227(17) 0.036(2) 0.0343(19) 0.0025(16) 0.0038(14) -0.0016(16)
C9 0.0254(17) 0.039(2) 0.0306(19) 0.0030(16) 0.0075(14) -0.0004(16)
C10 0.0254(17) 0.041(2) 0.0321(19) -0.0001(16) 0.0091(15) 0.0014(16)
C11 0.038(2) 0.042(2) 0.040(2) 0.0031(17) 0.0098(17) -0.0001(18)
C12 0.045(2) 0.040(2) 0.042(2) 0.0105(18) 0.0061(18) 0.0052(19)
C13 0.041(2) 0.057(3) 0.032(2) 0.0084(19) -0.0010(16) 0.008(2)
C14 0.036(2) 0.045(2) 0.0312(19) 0.0010(17) 0.0036(16) 0.0015(18)
C15 0.0292(18) 0.042(2) 0.0275(18) 0.0005(15) 0.0065(14) 0.0047(16)
C16 0.0280(18) 0.039(2) 0.0258(18) -0.0018(15) 0.0037(14) 0.0057(16)
C17 0.0288(18) 0.0342(19) 0.0324(19) -0.0035(16) 0.0072(15) 0.0038(16)
C18 0.0314(19) 0.0304(18) 0.040(2) -0.0013(16) 0.0076(16) 0.0034(16)
C19 0.035(2) 0.037(2) 0.046(2) -0.0014(17) 0.0024(17) 0.0048(17)
C20 0.0289(19) 0.035(2) 0.064(3) -0.0002(19) 0.0050(18) 0.0011(17)
C21 0.035(2) 0.033(2) 0.065(3) 0.0033(19) 0.0194(19) 0.0043(17)
C22 0.040(2) 0.0315(19) 0.045(2) -0.0008(17) 0.0133(17) 0.0030(17)
C23 0.0282(18) 0.0318(19) 0.0385(19) 0.0008(16) 0.0074(15) 0.0036(15)
C24 0.0285(18) 0.0344(19) 0.0316(19) 0.0040(16) 0.0066(15) 0.0061(16)
C25 0.0309(19) 0.043(2) 0.032(2) -0.0033(17) 0.0048(15) -0.0021(17)
C26 0.0312(18) 0.043(2) 0.0316(19) -0.0047(16) 0.0049(15) -0.0018(17)
C27 0.041(2) 0.048(2) 0.043(2) -0.0058(18) 0.0120(18) -0.0023(19)
C28 0.033(2) 0.051(2) 0.058(3) -0.010(2) 0.0127(19) 0.0025(19)
C29 0.031(2) 0.045(2) 0.059(3) -0.009(2) 0.0021(18) 0.0044(18)
C30 0.036(2) 0.043(2) 0.047(2) -0.0009(18) 0.0015(17) 0.0000(19)
C31 0.0278(18) 0.0346(19) 0.039(2) -0.0042(16) 0.0039(15) -0.0030(16)
C32 0.0287(18) 0.0350(19) 0.036(2) -0.0009(16) 0.0029(16) -0.0044(16)
B1 0.0252(19) 0.038(2) 0.029(2) -0.0006(17) 0.0033(16) 0.0012(18)
Cl1 0.0829(10) 0.1782(17) 0.0784(10) 0.0320(10) 0.0291(8) 0.0675(11)
Cl2 0.0580(7) 0.0871(9) 0.0738(8) -0.0226(7) 0.0202(6) -0.0077(6)
Cl3 0.0626(7) 0.0682(8) 0.0614(7) 0.0121(6) 0.0032(6) -0.0042(6)
C1S 0.063(3) 0.065(3) 0.051(3) 0.005(2) 0.014(2) 0.004(2)

loop_
_atom_type_symbol
_atom_type_description
_atom_type_scat_dispersion_real
_atom_type_scat_dispersion_imag
_atom_type_scat_source
C C 0.0033 0.0016 'International Tables Vol C Tables 4.2.6.8 and 6.1.1.4'
H H 0.0000 0.0000 'International Tables Vol C Tables 4.2.6.8 and 6.1.1.4'
B B 0.0013 0.0007 'International Tables Vol C Tables 4.2.6.8 and 6.1.1.4'
N N 0.0061 0.0033 'International Tables Vol C Tables 4.2.6.8 and 6.1.1.4'
O O 0.0106 0.0060 'International Tables Vol C Tables 4.2.6.8 and 6.1.1.4'
Cl Cl 0.1484 0.1585 'International Tables Vol C Tables 4.2.6.8 and 6.1.1.4'

loop_
_geom_angle_atom_site_label_1
_geom_angle_atom_site_label_2
_geom_angle_atom_site_label_3
_geom_angle
C8 N1 C1 112.1(3)
C8 N1 B1 122.8(3)
C1 N1 B1 122.8(3)
C9 N2 C8 116.3(3)
C16 N3 C9 113.2(3)
C16 N3 B1 123.1(3)
C9 N3 B1 122.8(3)
C17 N4 C16 116.7(3)
C24 N5 C17 112.0(3)
C24 N5 B1 124.0(3)
C17 N5 B1 122.4(3)
C24 N6 C1 116.4(3)
C25 N7 C32 109.5(3)
C25 N7 B1 129.7(3)
C32 N7 B1 120.8(3)
N6 C1 N1 123.3(3)
N6 C1 C2 128.3(3)
N1 C1 C2 106.5(3)
C3 C2 C7 120.8(3)
C3 C2 C1 131.8(3)
C7 C2 C1 106.9(3)
C4 C3 C2 118.6(3)
C3 C4 C5 120.3(3)
C6 C5 C4 122.0(4)
C5 C6 C7 118.0(4)
C6 C7 C2 120.4(3)
C6 C7 C8 131.9(3)
C2 C7 C8 107.2(3)
N2 C8 N1 123.1(3)
N2 C8 C7 128.9(3)
N1 C8 C7 106.0(3)
N2 C9 N3 123.2(3)
N2 C9 C10 129.4(3)
N3 C9 C10 105.4(3)
C11 C10 C15 120.7(3)
C11 C10 C9 132.1(3)
C15 C10 C9 107.0(3)
C12 C11 C10 118.3(4)
C11 C12 C13 121.4(3)
C14 C13 C12 121.6(3)
C13 C14 C15 117.9(3)
C14 C15 C10 120.1(3)
C14 C15 C16 132.3(3)
C10 C15 C16 107.4(3)
N4 C16 N3 122.1(3)
N4 C16 C15 130.3(3)
N3 C16 C15 106.0(3)
N4 C17 N5 122.9(3)
N4 C17 C18 129.4(3)
N5 C17 C18 106.1(3)
C19 C18 C23 120.1(3)
C19 C18 C17 132.3(3)
C23 C18 C17 107.3(3)
C20 C19 C18 117.5(3)
C19 C20 C21 122.4(4)
C22 C21 C20 121.0(4)
C21 C22 C23 117.8(4)
C22 C23 C18 121.0(3)
C22 C23 C24 131.9(3)
C18 C23 C24 106.8(3)
N6 C24 N5 122.6(3)
N6 C24 C23 128.8(3)
N5 C24 C23 106.6(3)
O1 C25 N7 125.6(3)
O1 C25 C26 126.7(3)
N7 C25 C26 107.7(3)
C27 C26 C31 122.1(3)
C27 C26 C25 130.7(3)
C31 C26 C25 107.2(3)
C26 C27 C28 116.9(4)
C29 C28 C27 121.4(4)
C28 C29 C30 121.1(4)
C31 C30 C29 117.4(4)
C30 C31 C26 121.1(3)
C30 C31 C32 130.6(3)
C26 C31 C32 108.2(3)
O2 C32 N7 124.1(3)
O2 C32 C31 128.6(3)
N7 C32 C31 107.3(3)
N5 B1 N3 104.4(3)
N5 B1 N1 104.4(3)
N3 B1 N1 104.1(3)
N5 B1 N7 114.6(3)
N3 B1 N7 112.8(3)
N1 B1 N7 115.4(3)
Cl2 C1S Cl3 111.7(3)
Cl2 C1S Cl1 110.1(3)
Cl3 C1S Cl1 109.7(2)

loop_
_geom_bond_atom_site_label_1
_geom_bond_atom_site_label_2
_geom_bond_distance
O1 C25 1.222(4)
O2 C32 1.207(4)
N1 C8 1.366(4)
N1 C1 1.370(4)
N1 B1 1.508(5)
N2 C9 1.346(4)
N2 C8 1.354(4)
N3 C16 1.360(4)
N3 C9 1.366(4)
N3 B1 1.495(5)
N4 C17 1.341(4)
N4 C16 1.351(4)
N5 C24 1.373(4)
N5 C17 1.378(4)
N5 B1 1.481(5)
N6 C24 1.347(4)
N6 C1 1.350(4)
N7 C25 1.401(4)
N7 C32 1.407(4)
N7 B1 1.543(5)
C1 C2 1.453(5)
C2 C3 1.387(5)
C2 C7 1.417(5)
C3 C4 1.382(5)
C4 C5 1.404(6)
C5 C6 1.375(5)
C6 C7 1.390(5)
C7 C8 1.461(5)
C9 C10 1.460(5)
C10 C11 1.393(5)
C10 C15 1.417(5)
C11 C12 1.370(5)
C12 C13 1.393(5)
C13 C14 1.381(5)
C14 C15 1.402(5)
C15 C16 1.448(5)
C17 C18 1.453(5)
C18 C19 1.394(5)
C18 C23 1.429(5)
C19 C20 1.385(5)
C20 C21 1.394(5)
C21 C22 1.383(5)
C22 C23 1.394(5)
C23 C24 1.453(5)
C25 C26 1.495(5)
C26 C27 1.382(5)
C26 C31 1.384(5)
C27 C28 1.390(5)
C28 C29 1.387(5)
C29 C30 1.396(5)
C30 C31 1.380(5)
C31 C32 1.488(5)
Cl1 C1S 1.761(5)
Cl2 C1S 1.745(5)
Cl3 C1S 1.760(4)
